data_4129989
loop_
_publ_author_name
'Hu, Pan'
'Lee, Sangsu'
'Herng, Tun Seng'
'Aratani, Naoki'
'Gon\,calves, Th\'eo P'
'Qi, Qingbiao'
'Shi, Xueliang'
'Yamada, Hiroko'
'Huang, Kuo-Wei'
'Ding, Jun'
'Kim, Dongho'
'Wu, Jishan'

_publ_section_title
;
 Toward Tetraradicaloid: The Effect of Fusion Mode on Radical Character
 and Chemical Reactivity.
;
_journal_issue 3
_journal_name_full 'Journal of the American Chemical Society'
_journal_page_first 1065
_journal_page_last 1077
_journal_paper_doi 10.1021/jacs.5b12532
_journal_volume 138
_journal_year 2016
_chemical_formula_moiety 'C50 H50 O'
_chemical_formula_sum 'C50 H50 O'
_chemical_formula_weight 666.90
_space_group_crystal_system monoclinic
_space_group_IT_number 14
_space_group_name_Hall '-P 2ybc'
_space_group_name_H-M_alt 'P 1 21/c 1'
_atom_sites_solution_hydrogens geom
_audit_creation_method SHELXL-2014/6
_cell_angle_alpha 90
_cell_angle_beta 98.658(3)
_cell_angle_gamma 90
_cell_formula_units_Z 4
_cell_length_a 9.2447(4)
_cell_length_b 27.6365(10)
_cell_length_c 14.8907(5)
_cell_measurement_reflns_used 985
_cell_measurement_temperature 100(2)
_cell_measurement_theta_max 68.242
_cell_measurement_theta_min 4.839
_cell_volume 3761.1(2)
_computing_cell_refinement 'SHELXTL, Acta Cryst., Sect. A 2008, 64, 112-122.'
_computing_data_collection 'APEX3 v2015.5.2'
_computing_data_reduction 'Saint, APEX v2014.11.0.'
_computing_molecular_graphics Ortep3
_computing_publication_material 'APEX3 v2015.5.2'
_computing_structure_refinement 'SHELXL-2014/6 (Sheldrick, 2014)'
_computing_structure_solution 'SHELXT, Acta Cryst., Sect. A 2015, A71, 3-8.'
_diffrn_ambient_temperature 100(2)
_diffrn_measured_fraction_theta_full 0.971
_diffrn_measured_fraction_theta_max 0.969
_diffrn_measurement_device_type 'Bruker AXS D8 Venture '
_diffrn_measurement_method 'profile data from \q/2\q scans'
_diffrn_radiation_type CuK\a
_diffrn_radiation_wavelength 1.54178
_diffrn_reflns_av_R_equivalents 0.0789
_diffrn_reflns_av_unetI/netI 0.0656
_diffrn_reflns_Laue_measured_fraction_full 0.971
_diffrn_reflns_Laue_measured_fraction_max 0.969
_diffrn_reflns_limit_h_max 9
_diffrn_reflns_limit_h_min -10
_diffrn_reflns_limit_k_max 30
_diffrn_reflns_limit_k_min -33
_diffrn_reflns_limit_l_max 17
_diffrn_reflns_limit_l_min -16
_diffrn_reflns_number 18396
_diffrn_reflns_point_group_measured_fraction_full 0.971
_diffrn_reflns_point_group_measured_fraction_max 0.969
_diffrn_reflns_theta_full 67.679
_diffrn_reflns_theta_max 68.242
_diffrn_reflns_theta_min 4.839
_exptl_absorpt_coefficient_mu 0.514
_exptl_absorpt_correction_T_max 0.972
_exptl_absorpt_correction_T_min 0.857
_exptl_absorpt_correction_type multi-scan
_exptl_absorpt_process_details Sadabs
_exptl_crystal_colour 'dark red'
_exptl_crystal_density_diffrn 1.178
_exptl_crystal_description 'prism frag'
_exptl_crystal_F_000 1432
_exptl_crystal_size_max 0.311
_exptl_crystal_size_mid 0.101
_exptl_crystal_size_min 0.055
_refine_diff_density_max 0.246
_refine_diff_density_min -0.245
_refine_diff_density_rms 0.045
_refine_ls_extinction_method none
_refine_ls_goodness_of_fit_ref 1.022
_refine_ls_hydrogen_treatment constr
_refine_ls_matrix_type full
_refine_ls_number_parameters 468
_refine_ls_number_reflns 6674
_refine_ls_number_restraints 0
_refine_ls_restrained_S_all 1.022
_refine_ls_R_factor_all 0.0889
_refine_ls_R_factor_gt 0.0500
_refine_ls_shift/su_max 0.000
_refine_ls_shift/su_mean 0.000
_refine_ls_structure_factor_coef Fsqd
_refine_ls_weighting_details 'w=1/[\s^2^(Fo^2^)+(0.0601P)^2^+0.3218P] where P=(Fo^2^+2Fc^2^)/3'
_refine_ls_weighting_scheme calc
_refine_ls_wR_factor_gt 0.1152
_refine_ls_wR_factor_ref 0.1311
_reflns_Friedel_coverage 0.000
_reflns_number_gt 4410
_reflns_number_total 6674
_reflns_threshold_expression 'I > 2\s(I)'
_cod_data_source_file ja5b12532_si_002.cif
_cod_data_source_block FP-M
_cod_original_sg_symbol_H-M 'P 21/c'
_cod_database_code 4129989
_shelx_space_group_comment
;
The symmetry employed for this shelxl refinement is uniquely defined
by the following loop, which should always be used as a source of
symmetry information in preference to the above space-group names.
They are only intended as comments.
;
_shelx_estimated_absorpt_t_min 0.857
_shelx_estimated_absorpt_t_max 0.972
_shelxl_version_number 2014/6

loop_
_space_group_symop_operation_xyz
'x, y, z'
'-x, y+1/2, -z+1/2'
'-x, -y, -z'
'x, -y-1/2, z-1/2'

loop_
_atom_site_label
_atom_site_type_symbol
_atom_site_fract_x
_atom_site_fract_y
_atom_site_fract_z
_atom_site_U_iso_or_equiv
_atom_site_adp_type
_atom_site_occupancy
_atom_site_site_symmetry_order
_atom_site_calc_flag
_atom_site_refinement_flags_posn
_atom_site_refinement_flags_adp
O1 O 0.26760(16) 0.56049(5) 0.16500(9) 0.0223(3) Uani 1 1 d . .
C1 C 0.3171(2) 0.48315(7) 0.10516(13) 0.0210(5) Uani 1 1 d . .
H1 H 0.2516 0.4688 0.1408 0.025 Uiso 1 1 calc R U
C2 C 0.3346(2) 0.53241(7) 0.10792(13) 0.0198(5) Uani 1 1 d . .
C3 C 0.4242(2) 0.55648(7) 0.05130(13) 0.0178(4) Uani 1 1 d . .
C4 C 0.4369(2) 0.60862(7) 0.04412(13) 0.0184(4) Uani 1 1 d . .
C5 C 0.3444(2) 0.64154(7) 0.07850(13) 0.0192(4) Uani 1 1 d . .
H5 H 0.2705 0.6298 0.1107 0.023 Uiso 1 1 calc R U
C6 C 0.3583(2) 0.69165(7) 0.06649(13) 0.0195(4) Uani 1 1 d . .
C7 C 0.2716(2) 0.73007(7) 0.08865(13) 0.0190(4) Uani 1 1 d . .
C8 C 0.1379(2) 0.72534(7) 0.13200(13) 0.0199(5) Uani 1 1 d . .
C9 C 0.1485(2) 0.70894(7) 0.22245(13) 0.0223(5) Uani 1 1 d . .
C10 C 0.0212(3) 0.70318(8) 0.26044(14) 0.0252(5) Uani 1 1 d . .
H10 H 0.0281 0.6912 0.3207 0.030 Uiso 1 1 calc R U
C11 C -0.1157(2) 0.71435(8) 0.21317(14) 0.0252(5) Uani 1 1 d . .
C12 C -0.1228(2) 0.73184(8) 0.12508(14) 0.0245(5) Uani 1 1 d . .
H12 H -0.2155 0.7405 0.0923 0.029 Uiso 1 1 calc R U
C13 C 0.0008(2) 0.73712(7) 0.08340(13) 0.0206(5) Uani 1 1 d . .
C14 C 0.3345(2) 0.77458(7) 0.05948(13) 0.0200(5) Uani 1 1 d . .
C15 C 0.2909(2) 0.82263(7) 0.06394(13) 0.0233(5) Uani 1 1 d . .
H15 H 0.2065 0.8308 0.0902 0.028 Uiso 1 1 calc R U
C16 C 0.3724(2) 0.85842(8) 0.02951(14) 0.0253(5) Uani 1 1 d . .
H16 H 0.3424 0.8912 0.0315 0.030 Uiso 1 1 calc R U
C17 C 0.4971(2) 0.84704(8) -0.00776(14) 0.0251(5) Uani 1 1 d . .
H17 H 0.5522 0.8722 -0.0301 0.030 Uiso 1 1 calc R U
C18 C 0.5423(2) 0.79910(7) -0.01275(14) 0.0230(5) Uani 1 1 d . .
H18 H 0.6276 0.7914 -0.0383 0.028 Uiso 1 1 calc R U
C19 C 0.4611(2) 0.76308(7) 0.02006(13) 0.0201(4) Uani 1 1 d . .
C20 C 0.4754(2) 0.71044(7) 0.02236(13) 0.0186(4) Uani 1 1 d . .
C21 C 0.5675(2) 0.67970(7) -0.01137(13) 0.0202(4) Uani 1 1 d . .
H21 H 0.6454 0.6922 -0.0394 0.024 Uiso 1 1 calc R U
C22 C 0.5485(2) 0.62819(7) -0.00517(13) 0.0186(4) Uani 1 1 d . .
C23 C 0.6338(2) 0.59770(7) -0.04957(13) 0.0201(5) Uani 1 1 d . .
C24 C 0.6079(2) 0.54700(7) -0.05166(13) 0.0198(4) Uani 1 1 d . .
C25 C 0.5066(2) 0.52580(7) 0.00025(13) 0.0188(4) Uani 1 1 d . .
C26 C 0.1914(2) 0.53649(8) 0.22967(13) 0.0235(5) Uani 1 1 d . .
H26A H 0.2575 0.5135 0.2667 0.028 Uiso 1 1 calc R U
H26B H 0.1068 0.5182 0.1977 0.028 Uiso 1 1 calc R U
C27 C 0.1395(3) 0.57482(8) 0.28979(14) 0.0254(5) Uani 1 1 d . .
H27A H 0.0665 0.5958 0.2530 0.030 Uiso 1 1 calc R U
H27B H 0.2234 0.5953 0.3157 0.030 Uiso 1 1 calc R U
C28 C 0.0713(3) 0.55200(8) 0.36670(14) 0.0273(5) Uani 1 1 d . .
H28A H -0.0049 0.5287 0.3405 0.033 Uiso 1 1 calc R U
H28B H 0.1476 0.5337 0.4066 0.033 Uiso 1 1 calc R U
C29 C 0.0029(3) 0.58879(8) 0.42374(14) 0.0273(5) Uani 1 1 d . .
H29A H 0.0770 0.6136 0.4460 0.033 Uiso 1 1 calc R U
H29B H -0.0787 0.6053 0.3849 0.033 Uiso 1 1 calc R U
C30 C -0.0543(3) 0.56636(9) 0.50424(15) 0.0363(6) Uani 1 1 d . .
H30A H 0.0256 0.5477 0.5403 0.044 Uiso 1 1 calc R U
H30B H -0.1334 0.5433 0.4815 0.044 Uiso 1 1 calc R U
C31 C -0.1128(3) 0.60267(10) 0.56597(17) 0.0455(7) Uani 1 1 d . .
H31A H -0.0330 0.6238 0.5934 0.068 Uiso 1 1 calc R U
H31B H -0.1536 0.5855 0.6140 0.068 Uiso 1 1 calc R U
H31C H -0.1894 0.6222 0.5305 0.068 Uiso 1 1 calc R U
C32 C 0.7575(2) 0.61736(7) -0.09329(13) 0.0196(5) Uani 1 1 d . .
C33 C 0.7345(2) 0.63804(7) -0.18016(14) 0.0236(5) Uani 1 1 d . .
C34 C 0.8548(3) 0.65505(8) -0.21724(14) 0.0256(5) Uani 1 1 d . .
H34 H 0.8392 0.6697 -0.2756 0.031 Uiso 1 1 calc R U
C35 C 0.9958(3) 0.65120(8) -0.17145(14) 0.0256(5) Uani 1 1 d . .
C36 C 1.0160(2) 0.63072(8) -0.08536(14) 0.0252(5) Uani 1 1 d . .
H36 H 1.1124 0.6280 -0.0530 0.030 Uiso 1 1 calc R U
C37 C 0.8993(2) 0.61402(7) -0.04507(14) 0.0226(5) Uani 1 1 d . .
C39 C 0.2952(2) 0.69987(8) 0.27947(14) 0.0269(5) Uani 1 1 d . .
H39A H 0.2814 0.6933 0.3423 0.040 Uiso 1 1 calc R U
H39B H 0.3574 0.7285 0.2778 0.040 Uiso 1 1 calc R U
H39C H 0.3420 0.6719 0.2553 0.040 Uiso 1 1 calc R U
C40 C -0.2537(3) 0.70848(10) 0.25581(16) 0.0362(6) Uani 1 1 d . .
H40A H -0.2777 0.7393 0.2826 0.054 Uiso 1 1 calc R U
H40B H -0.2378 0.6837 0.3033 0.054 Uiso 1 1 calc R U
H40C H -0.3346 0.6987 0.2091 0.054 Uiso 1 1 calc R U
C41 C -0.0175(3) 0.75457(8) -0.01385(14) 0.0266(5) Uani 1 1 d . .
H41A H -0.1067 0.7406 -0.0479 0.040 Uiso 1 1 calc R U
H41B H 0.0672 0.7445 -0.0417 0.040 Uiso 1 1 calc R U
H41C H -0.0250 0.7899 -0.0151 0.040 Uiso 1 1 calc R U
C42 C 0.5826(3) 0.64274(9) -0.23316(16) 0.0361(6) Uani 1 1 d . .
H42A H 0.5268 0.6664 -0.2034 0.054 Uiso 1 1 calc R U
H42B H 0.5333 0.6113 -0.2354 0.054 Uiso 1 1 calc R U
H42C H 0.5893 0.6536 -0.2951 0.054 Uiso 1 1 calc R U
C43 C 1.1261(3) 0.66861(9) -0.21235(17) 0.0372(6) Uani 1 1 d . .
H43A H 1.1713 0.6412 -0.2392 0.056 Uiso 1 1 calc R U
H43B H 1.1975 0.6833 -0.1649 0.056 Uiso 1 1 calc R U
H43C H 1.0942 0.6927 -0.2595 0.056 Uiso 1 1 calc R U
C44 C 0.9269(3) 0.59351(9) 0.04954(15) 0.0338(6) Uani 1 1 d . .
H44A H 1.0326 0.5911 0.0697 0.051 Uiso 1 1 calc R U
H44B H 0.8827 0.5613 0.0498 0.051 Uiso 1 1 calc R U
H44C H 0.8835 0.6148 0.0908 0.051 Uiso 1 1 calc R U
C1T C 0.5371(3) 0.53635(10) 0.36613(18) 0.0444(7) Uani 1 1 d . .
H1T H 0.4788 0.5510 0.4059 0.053 Uiso 1 1 calc R U
C2T C 0.5900(3) 0.56359(10) 0.30043(18) 0.0440(7) Uani 1 1 d . .
H2T H 0.5683 0.5972 0.2951 0.053 Uiso 1 1 calc R U
C3T C 0.6745(3) 0.54222(9) 0.24237(17) 0.0399(6) Uani 1 1 d . .
H3T H 0.7107 0.5613 0.1976 0.048 Uiso 1 1 calc R U
C4T C 0.7071(3) 0.49325(9) 0.24855(16) 0.0359(6) Uani 1 1 d . .
C5T C 0.6548(3) 0.46684(9) 0.31530(17) 0.0414(6) Uani 1 1 d . .
H5T H 0.6779 0.4334 0.3216 0.050 Uiso 1 1 calc R U
C6T C 0.5695(3) 0.48789(10) 0.37344(18) 0.0471(7) Uani 1 1 d . .
H6T H 0.5334 0.4688 0.4183 0.056 Uiso 1 1 calc R U
C7T C 0.7966(3) 0.46907(10) 0.18460(17) 0.0455(7) Uani 1 1 d . .
H7T1 H 0.8863 0.4558 0.2193 0.068 Uiso 1 1 calc R U
H7T2 H 0.8220 0.4928 0.1407 0.068 Uiso 1 1 calc R U
H7T3 H 0.7396 0.4428 0.1522 0.068 Uiso 1 1 calc R U

loop_
_atom_site_aniso_label
_atom_site_aniso_U_11
_atom_site_aniso_U_22
_atom_site_aniso_U_33
_atom_site_aniso_U_23
_atom_site_aniso_U_13
_atom_site_aniso_U_12
O1 0.0282(9) 0.0162(7) 0.0265(8) 0.0002(6) 0.0171(6) -0.0009(6)
C1 0.0208(12) 0.0199(11) 0.0241(11) -0.0009(9) 0.0094(9) -0.0023(9)
C2 0.0187(11) 0.0186(11) 0.0239(11) -0.0016(8) 0.0091(8) 0.0018(9)
C3 0.0168(11) 0.0165(10) 0.0209(10) -0.0020(8) 0.0056(8) -0.0012(8)
C4 0.0178(11) 0.0173(10) 0.0212(10) -0.0013(8) 0.0062(8) -0.0003(8)
C5 0.0200(11) 0.0177(10) 0.0207(10) -0.0004(8) 0.0061(8) -0.0034(9)
C6 0.0207(11) 0.0195(11) 0.0185(10) -0.0016(8) 0.0041(8) -0.0012(9)
C7 0.0221(12) 0.0157(10) 0.0200(10) -0.0003(8) 0.0062(8) -0.0014(8)
C8 0.0248(12) 0.0138(10) 0.0229(11) -0.0028(8) 0.0097(9) 0.0000(9)
C9 0.0278(12) 0.0157(10) 0.0246(11) -0.0030(8) 0.0079(9) 0.0016(9)
C10 0.0346(14) 0.0218(12) 0.0211(11) 0.0008(9) 0.0107(10) -0.0010(10)
C11 0.0282(13) 0.0227(12) 0.0270(12) -0.0041(9) 0.0115(9) -0.0024(10)
C12 0.0230(12) 0.0230(12) 0.0280(12) -0.0032(9) 0.0059(9) 0.0020(9)
C13 0.0254(12) 0.0150(10) 0.0224(11) -0.0032(8) 0.0069(9) 0.0005(8)
C14 0.0223(12) 0.0186(11) 0.0194(10) 0.0000(8) 0.0043(8) 0.0001(9)
C15 0.0267(12) 0.0202(11) 0.0244(11) -0.0021(9) 0.0086(9) 0.0009(9)
C16 0.0330(13) 0.0150(11) 0.0278(12) 0.0005(9) 0.0047(10) 0.0023(9)
C17 0.0275(12) 0.0189(11) 0.0290(12) 0.0029(9) 0.0047(9) -0.0061(9)
C18 0.0229(12) 0.0204(11) 0.0264(11) 0.0003(9) 0.0061(9) -0.0016(9)
C19 0.0217(12) 0.0187(11) 0.0201(10) -0.0007(8) 0.0039(8) -0.0010(9)
C20 0.0186(11) 0.0170(10) 0.0208(10) -0.0004(8) 0.0052(8) -0.0034(8)
C21 0.0184(11) 0.0194(11) 0.0240(11) 0.0002(8) 0.0076(8) -0.0025(9)
C22 0.0170(11) 0.0174(10) 0.0224(11) -0.0002(8) 0.0059(8) -0.0002(8)
C23 0.0212(12) 0.0190(11) 0.0211(11) 0.0007(8) 0.0061(9) -0.0003(9)
C24 0.0207(12) 0.0177(11) 0.0220(10) 0.0002(8) 0.0066(8) 0.0013(9)
C25 0.0169(11) 0.0181(11) 0.0224(10) -0.0007(8) 0.0064(8) -0.0015(8)
C26 0.0296(13) 0.0194(11) 0.0244(11) 0.0009(8) 0.0139(9) -0.0015(9)
C27 0.0300(13) 0.0203(11) 0.0286(11) -0.0015(9) 0.0136(10) 0.0002(10)
C28 0.0320(13) 0.0242(12) 0.0284(12) 0.0014(9) 0.0138(10) -0.0002(10)
C29 0.0296(13) 0.0271(12) 0.0269(12) -0.0038(9) 0.0101(10) 0.0004(10)
C30 0.0449(16) 0.0361(14) 0.0324(13) -0.0032(10) 0.0199(11) -0.0007(12)
C31 0.0470(17) 0.0534(18) 0.0420(15) -0.0112(13) 0.0259(13) -0.0028(14)
C32 0.0254(12) 0.0132(10) 0.0227(11) -0.0028(8) 0.0121(9) -0.0010(8)
C33 0.0301(13) 0.0169(11) 0.0257(11) -0.0027(9) 0.0106(9) -0.0009(9)
C34 0.0378(14) 0.0201(11) 0.0218(11) 0.0012(9) 0.0131(10) -0.0001(10)
C35 0.0329(14) 0.0181(11) 0.0293(12) -0.0025(9) 0.0165(10) -0.0034(10)
C36 0.0212(12) 0.0233(12) 0.0327(12) 0.0008(9) 0.0093(9) -0.0007(9)
C37 0.0241(13) 0.0190(11) 0.0267(11) 0.0000(9) 0.0101(9) -0.0008(9)
C39 0.0291(13) 0.0274(12) 0.0244(11) 0.0009(9) 0.0045(9) 0.0019(10)
C40 0.0310(14) 0.0452(16) 0.0356(13) 0.0025(11) 0.0149(11) -0.0029(12)
C41 0.0286(13) 0.0264(12) 0.0254(12) 0.0013(9) 0.0062(9) 0.0012(10)
C42 0.0364(15) 0.0398(15) 0.0318(13) 0.0026(11) 0.0039(11) -0.0051(12)
C43 0.0421(16) 0.0318(14) 0.0438(14) 0.0033(11) 0.0259(12) -0.0036(12)
C44 0.0271(14) 0.0415(15) 0.0332(13) 0.0120(11) 0.0056(10) -0.0023(11)
C1T 0.0493(18) 0.0361(15) 0.0476(16) -0.0075(12) 0.0069(13) -0.0009(13)
C2T 0.0488(18) 0.0331(15) 0.0478(16) -0.0010(12) -0.0003(13) -0.0018(13)
C3T 0.0397(16) 0.0341(14) 0.0444(15) 0.0079(11) 0.0013(12) -0.0057(12)
C4T 0.0357(15) 0.0320(14) 0.0381(14) 0.0017(11) -0.0004(11) -0.0042(11)
C5T 0.0501(17) 0.0313(14) 0.0431(15) 0.0017(11) 0.0076(12) -0.0021(12)
C6T 0.060(2) 0.0356(15) 0.0465(16) 0.0050(12) 0.0124(14) -0.0010(14)
C7T 0.0443(17) 0.0455(17) 0.0469(16) 0.0021(13) 0.0082(13) -0.0006(13)

loop_
_atom_type_symbol
_atom_type_description
_atom_type_scat_dispersion_real
_atom_type_scat_dispersion_imag
_atom_type_scat_source
C C 0.0181 0.0091 'International Tables Vol C Tables 4.2.6.8 and 6.1.1.4'
H H 0.0000 0.0000 'International Tables Vol C Tables 4.2.6.8 and 6.1.1.4'
O O 0.0492 0.0322 'International Tables Vol C Tables 4.2.6.8 and 6.1.1.4'

loop_
_geom_angle_atom_site_label_1
_geom_angle_atom_site_label_2
_geom_angle_atom_site_label_3
_geom_angle
_geom_angle_site_symmetry_1
_geom_angle_site_symmetry_3
C2 O1 C26 117.93(15) . .
C2 C1 C24 122.64(19) . 3_665
C2 C1 H1 118.7 . .
C24 C1 H1 118.7 3_665 .
O1 C2 C1 121.33(17) . .
O1 C2 C3 117.32(17) . .
C1 C2 C3 121.35(18) . .
C2 C3 C25 116.00(18) . .
C2 C3 C4 124.45(18) . .
C25 C3 C4 119.54(17) . .
C5 C4 C3 123.95(18) . .
C5 C4 C22 117.49(18) . .
C3 C4 C22 118.51(17) . .
C4 C5 C6 121.52(18) . .
C4 C5 H5 119.2 . .
C6 C5 H5 119.2 . .
C7 C6 C5 130.68(19) . .
C7 C6 C20 109.22(18) . .
C5 C6 C20 120.07(19) . .
C6 C7 C14 107.60(17) . .
C6 C7 C8 125.42(18) . .
C14 C7 C8 126.96(18) . .
C13 C8 C9 119.71(19) . .
C13 C8 C7 120.22(17) . .
C9 C8 C7 120.06(19) . .
C10 C9 C8 118.9(2) . .
C10 C9 C39 119.77(18) . .
C8 C9 C39 121.23(19) . .
C11 C10 C9 122.13(19) . .
C11 C10 H10 118.9 . .
C9 C10 H10 118.9 . .
C10 C11 C12 117.82(19) . .
C10 C11 C40 121.61(19) . .
C12 C11 C40 120.6(2) . .
C13 C12 C11 122.2(2) . .
C13 C12 H12 118.9 . .
C11 C12 H12 118.9 . .
C12 C13 C8 119.13(18) . .
C12 C13 C41 118.77(19) . .
C8 C13 C41 122.09(18) . .
C15 C14 C19 119.70(19) . .
C15 C14 C7 131.32(19) . .
C19 C14 C7 108.98(18) . .
C16 C15 C14 118.99(19) . .
C16 C15 H15 120.5 . .
C14 C15 H15 120.5 . .
C15 C16 C17 121.1(2) . .
C15 C16 H16 119.5 . .
C17 C16 H16 119.5 . .
C16 C17 C18 120.7(2) . .
C16 C17 H17 119.7 . .
C18 C17 H17 119.7 . .
C19 C18 C17 118.9(2) . .
C19 C18 H18 120.6 . .
C17 C18 H18 120.6 . .
C18 C19 C14 120.69(19) . .
C18 C19 C20 132.43(19) . .
C14 C19 C20 106.87(17) . .
C21 C20 C6 120.00(18) . .
C21 C20 C19 132.60(19) . .
C6 C20 C19 107.30(17) . .
C20 C21 C22 120.54(18) . .
C20 C21 H21 119.7 . .
C22 C21 H21 119.7 . .
C23 C22 C21 119.11(18) . .
C23 C22 C4 120.72(18) . .
C21 C22 C4 120.12(18) . .
C22 C23 C24 120.19(18) . .
C22 C23 C32 120.78(18) . .
C24 C23 C32 119.01(17) . .
C1 C24 C23 120.04(18) 3_665 .
C1 C24 C25 118.94(18) 3_665 .
C23 C24 C25 121.02(18) . .
C24 C25 C25 117.9(2) . 3_665
C24 C25 C3 119.31(18) . .
C25 C25 C3 122.7(2) 3_665 .
O1 C26 C27 107.72(16) . .
O1 C26 H26A 110.2 . .
C27 C26 H26A 110.2 . .
O1 C26 H26B 110.2 . .
C27 C26 H26B 110.2 . .
H26A C26 H26B 108.5 . .
C26 C27 C28 111.04(17) . .
C26 C27 H27A 109.4 . .
C28 C27 H27A 109.4 . .
C26 C27 H27B 109.4 . .
C28 C27 H27B 109.4 . .
H27A C27 H27B 108.0 . .
C29 C28 C27 113.35(18) . .
C29 C28 H28A 108.9 . .
C27 C28 H28A 108.9 . .
C29 C28 H28B 108.9 . .
C27 C28 H28B 108.9 . .
H28A C28 H28B 107.7 . .
C30 C29 C28 113.10(19) . .
C30 C29 H29A 109.0 . .
C28 C29 H29A 109.0 . .
C30 C29 H29B 109.0 . .
C28 C29 H29B 109.0 . .
H29A C29 H29B 107.8 . .
C29 C30 C31 114.1(2) . .
C29 C30 H30A 108.7 . .
C31 C30 H30A 108.7 . .
C29 C30 H30B 108.7 . .
C31 C30 H30B 108.7 . .
H30A C30 H30B 107.6 . .
C30 C31 H31A 109.5 . .
C30 C31 H31B 109.5 . .
H31A C31 H31B 109.5 . .
C30 C31 H31C 109.5 . .
H31A C31 H31C 109.5 . .
H31B C31 H31C 109.5 . .
C37 C32 C33 120.05(19) . .
C37 C32 C23 118.00(18) . .
C33 C32 C23 121.94(19) . .
C34 C33 C32 118.9(2) . .
C34 C33 C42 119.87(19) . .
C32 C33 C42 121.20(19) . .
C35 C34 C33 121.9(2) . .
C35 C34 H34 119.1 . .
C33 C34 H34 119.1 . .
C34 C35 C36 118.21(19) . .
C34 C35 C43 121.9(2) . .
C36 C35 C43 119.9(2) . .
C35 C36 C37 121.9(2) . .
C35 C36 H36 119.0 . .
C37 C36 H36 119.0 . .
C36 C37 C32 118.99(19) . .
C36 C37 C44 119.7(2) . .
C32 C37 C44 121.27(19) . .
C9 C39 H39A 109.5 . .
C9 C39 H39B 109.5 . .
H39A C39 H39B 109.5 . .
C9 C39 H39C 109.5 . .
H39A C39 H39C 109.5 . .
H39B C39 H39C 109.5 . .
C11 C40 H40A 109.5 . .
C11 C40 H40B 109.5 . .
H40A C40 H40B 109.5 . .
C11 C40 H40C 109.5 . .
H40A C40 H40C 109.5 . .
H40B C40 H40C 109.5 . .
C13 C41 H41A 109.5 . .
C13 C41 H41B 109.5 . .
H41A C41 H41B 109.5 . .
C13 C41 H41C 109.5 . .
H41A C41 H41C 109.5 . .
H41B C41 H41C 109.5 . .
C33 C42 H42A 109.5 . .
C33 C42 H42B 109.5 . .
H42A C42 H42B 109.5 . .
C33 C42 H42C 109.5 . .
H42A C42 H42C 109.5 . .
H42B C42 H42C 109.5 . .
C35 C43 H43A 109.5 . .
C35 C43 H43B 109.5 . .
H43A C43 H43B 109.5 . .
C35 C43 H43C 109.5 . .
H43A C43 H43C 109.5 . .
H43B C43 H43C 109.5 . .
C37 C44 H44A 109.5 . .
C37 C44 H44B 109.5 . .
H44A C44 H44B 109.5 . .
C37 C44 H44C 109.5 . .
H44A C44 H44C 109.5 . .
H44B C44 H44C 109.5 . .
C6T C1T C2T 119.5(3) . .
C6T C1T H1T 120.3 . .
C2T C1T H1T 120.3 . .
C1T C2T C3T 120.3(3) . .
C1T C2T H2T 119.9 . .
C3T C2T H2T 119.9 . .
C2T C3T C4T 120.9(2) . .
C2T C3T H3T 119.6 . .
C4T C3T H3T 119.6 . .
C5T C4T C3T 118.0(2) . .
C5T C4T C7T 120.4(2) . .
C3T C4T C7T 121.7(2) . .
C4T C5T C6T 121.5(2) . .
C4T C5T H5T 119.2 . .
C6T C5T H5T 119.2 . .
C1T C6T C5T 119.9(3) . .
C1T C6T H6T 120.1 . .
C5T C6T H6T 120.1 . .
C4T C7T H7T1 109.5 . .
C4T C7T H7T2 109.5 . .
H7T1 C7T H7T2 109.5 . .
C4T C7T H7T3 109.5 . .
H7T1 C7T H7T3 109.5 . .
H7T2 C7T H7T3 109.5 . .

loop_
_geom_bond_atom_site_label_1
_geom_bond_atom_site_label_2
_geom_bond_distance
_geom_bond_site_symmetry_2
O1 C2 1.367(2) .
O1 C26 1.438(2) .
C1 C2 1.371(3) .
C1 C24 1.406(3) 3_665
C1 H1 0.9500 .
C2 C3 1.431(3) .
C3 C25 1.432(3) .
C3 C4 1.451(3) .
C4 C5 1.397(3) .
C4 C22 1.457(3) .
C5 C6 1.405(3) .
C5 H5 0.9500 .
C6 C7 1.399(3) .
C6 C20 1.445(3) .
C7 C14 1.455(3) .
C7 C8 1.484(3) .
C8 C13 1.400(3) .
C8 C9 1.410(3) .
C9 C10 1.390(3) .
C9 C39 1.508(3) .
C10 C11 1.387(3) .
C10 H10 0.9500 .
C11 C12 1.390(3) .
C11 C40 1.517(3) .
C12 C13 1.388(3) .
C12 H12 0.9500 .
C13 C41 1.511(3) .
C14 C15 1.392(3) .
C14 C19 1.422(3) .
C15 C16 1.387(3) .
C15 H15 0.9500 .
C16 C17 1.389(3) .
C16 H16 0.9500 .
C17 C18 1.394(3) .
C17 H17 0.9500 .
C18 C19 1.380(3) .
C18 H18 0.9500 .
C19 C20 1.461(3) .
C20 C21 1.352(3) .
C21 C22 1.439(3) .
C21 H21 0.9500 .
C22 C23 1.388(3) .
C23 C24 1.421(3) .
C23 C32 1.500(3) .
C24 C1 1.406(3) 3_665
C24 C25 1.427(3) .
C25 C25 1.431(4) 3_665
C26 C27 1.511(3) .
C26 H26A 0.9900 .
C26 H26B 0.9900 .
C27 C28 1.525(3) .
C27 H27A 0.9900 .
C27 H27B 0.9900 .
C28 C29 1.522(3) .
C28 H28A 0.9900 .
C28 H28B 0.9900 .
C29 C30 1.514(3) .
C29 H29A 0.9900 .
C29 H29B 0.9900 .
C30 C31 1.514(3) .
C30 H30A 0.9900 .
C30 H30B 0.9900 .
C31 H31A 0.9800 .
C31 H31B 0.9800 .
C31 H31C 0.9800 .
C32 C37 1.400(3) .
C32 C33 1.401(3) .
C33 C34 1.395(3) .
C33 C42 1.509(3) .
C34 C35 1.382(3) .
C34 H34 0.9500 .
C35 C36 1.388(3) .
C35 C43 1.508(3) .
C36 C37 1.390(3) .
C36 H36 0.9500 .
C37 C44 1.504(3) .
C39 H39A 0.9800 .
C39 H39B 0.9800 .
C39 H39C 0.9800 .
C40 H40A 0.9800 .
C40 H40B 0.9800 .
C40 H40C 0.9800 .
C41 H41A 0.9800 .
C41 H41B 0.9800 .
C41 H41C 0.9800 .
C42 H42A 0.9800 .
C42 H42B 0.9800 .
C42 H42C 0.9800 .
C43 H43A 0.9800 .
C43 H43B 0.9800 .
C43 H43C 0.9800 .
C44 H44A 0.9800 .
C44 H44B 0.9800 .
C44 H44C 0.9800 .
C1T C6T 1.373(4) .
C1T C2T 1.381(4) .
C1T H1T 0.9500 .
C2T C3T 1.382(4) .
C2T H2T 0.9500 .
C3T C4T 1.387(3) .
C3T H3T 0.9500 .
C4T C5T 1.378(3) .
C4T C7T 1.509(3) .
C5T C6T 1.384(4) .
C5T H5T 0.9500 .
C6T H6T 0.9500 .
C7T H7T1 0.9800 .
C7T H7T2 0.9800 .
C7T H7T3 0.9800 .

loop_
_geom_torsion_atom_site_label_1
_geom_torsion_atom_site_label_2
_geom_torsion_atom_site_label_3
_geom_torsion_atom_site_label_4
_geom_torsion
_geom_torsion_site_symmetry_1
_geom_torsion_site_symmetry_4
C26 O1 C2 C1 7.0(3) . .
C26 O1 C2 C3 -172.91(18) . .
C24 C1 C2 O1 -175.69(19) 3_665 .
C24 C1 C2 C3 4.2(3) 3_665 .
O1 C2 C3 C25 172.86(18) . .
C1 C2 C3 C25 -7.0(3) . .
O1 C2 C3 C4 -6.3(3) . .
C1 C2 C3 C4 173.9(2) . .
C2 C3 C4 C5 -12.0(3) . .
C25 C3 C4 C5 168.90(19) . .
C2 C3 C4 C22 170.75(19) . .
C25 C3 C4 C22 -8.3(3) . .
C3 C4 C5 C6 -177.47(19) . .
C22 C4 C5 C6 -0.2(3) . .
C4 C5 C6 C7 174.4(2) . .
C4 C5 C6 C20 -3.6(3) . .
C5 C6 C7 C14 -178.9(2) . .
C20 C6 C7 C14 -0.7(2) . .
C5 C6 C7 C8 -0.3(4) . .
C20 C6 C7 C8 177.89(18) . .
C6 C7 C8 C13 -112.5(2) . .
C14 C7 C8 C13 65.9(3) . .
C6 C7 C8 C9 67.6(3) . .
C14 C7 C8 C9 -114.1(2) . .
C13 C8 C9 C10 2.3(3) . .
C7 C8 C9 C10 -177.75(18) . .
C13 C8 C9 C39 -174.86(19) . .
C7 C8 C9 C39 5.1(3) . .
C8 C9 C10 C11 -1.9(3) . .
C39 C9 C10 C11 175.3(2) . .
C9 C10 C11 C12 0.0(3) . .
C9 C10 C11 C40 -179.3(2) . .
C10 C11 C12 C13 1.6(3) . .
C40 C11 C12 C13 -179.2(2) . .
C11 C12 C13 C8 -1.2(3) . .
C11 C12 C13 C41 177.7(2) . .
C9 C8 C13 C12 -0.8(3) . .
C7 C8 C13 C12 179.24(18) . .
C9 C8 C13 C41 -179.62(19) . .
C7 C8 C13 C41 0.4(3) . .
C6 C7 C14 C15 179.0(2) . .
C8 C7 C14 C15 0.4(4) . .
C6 C7 C14 C19 -0.5(2) . .
C8 C7 C14 C19 -179.11(19) . .
C19 C14 C15 C16 0.0(3) . .
C7 C14 C15 C16 -179.4(2) . .
C14 C15 C16 C17 -1.0(3) . .
C15 C16 C17 C18 1.0(3) . .
C16 C17 C18 C19 0.0(3) . .
C17 C18 C19 C14 -0.9(3) . .
C17 C18 C19 C20 177.7(2) . .
C15 C14 C19 C18 0.9(3) . .
C7 C14 C19 C18 -179.55(19) . .
C15 C14 C19 C20 -178.04(18) . .
C7 C14 C19 C20 1.5(2) . .
C7 C6 C20 C21 -175.18(19) . .
C5 C6 C20 C21 3.2(3) . .
C7 C6 C20 C19 1.7(2) . .
C5 C6 C20 C19 -179.94(18) . .
C18 C19 C20 C21 -4.4(4) . .
C14 C19 C20 C21 174.4(2) . .
C18 C19 C20 C6 179.3(2) . .
C14 C19 C20 C6 -1.9(2) . .
C6 C20 C21 C22 1.1(3) . .
C19 C20 C21 C22 -174.8(2) . .
C20 C21 C22 C23 172.56(19) . .
C20 C21 C22 C4 -5.0(3) . .
C5 C4 C22 C23 -173.02(19) . .
C3 C4 C22 C23 4.4(3) . .
C5 C4 C22 C21 4.5(3) . .
C3 C4 C22 C21 -178.10(19) . .
C21 C22 C23 C24 -174.07(19) . .
C4 C22 C23 C24 3.5(3) . .
C21 C22 C23 C32 7.9(3) . .
C4 C22 C23 C32 -174.54(18) . .
C22 C23 C24 C1 172.75(19) . 3_665
C32 C23 C24 C1 -9.2(3) . 3_665
C22 C23 C24 C25 -7.5(3) . .
C32 C23 C24 C25 170.53(19) . .
C1 C24 C25 C25 4.0(3) 3_665 3_665
C23 C24 C25 C25 -175.8(2) . 3_665
C1 C24 C25 C3 -176.83(19) 3_665 .
C23 C24 C25 C3 3.4(3) . .
C2 C3 C25 C24 -174.64(19) . .
C4 C3 C25 C24 4.5(3) . .
C2 C3 C25 C25 4.5(4) . 3_665
C4 C3 C25 C25 -176.3(2) . 3_665
C2 O1 C26 C27 174.84(18) . .
O1 C26 C27 C28 -174.07(18) . .
C26 C27 C28 C29 -174.03(19) . .
C27 C28 C29 C30 -175.6(2) . .
C28 C29 C30 C31 175.7(2) . .
C22 C23 C32 C37 98.4(2) . .
C24 C23 C32 C37 -79.6(2) . .
C22 C23 C32 C33 -82.4(3) . .
C24 C23 C32 C33 99.6(2) . .
C37 C32 C33 C34 0.0(3) . .
C23 C32 C33 C34 -179.17(18) . .
C37 C32 C33 C42 -179.1(2) . .
C23 C32 C33 C42 1.7(3) . .
C32 C33 C34 C35 1.3(3) . .
C42 C33 C34 C35 -179.5(2) . .
C33 C34 C35 C36 -1.5(3) . .
C33 C34 C35 C43 178.7(2) . .
C34 C35 C36 C37 0.4(3) . .
C43 C35 C36 C37 -179.8(2) . .
C35 C36 C37 C32 0.9(3) . .
C35 C36 C37 C44 -178.2(2) . .
C33 C32 C37 C36 -1.1(3) . .
C23 C32 C37 C36 178.14(18) . .
C33 C32 C37 C44 178.0(2) . .
C23 C32 C37 C44 -2.8(3) . .
C6T C1T C2T C3T 0.2(4) . .
C1T C2T C3T C4T 0.3(4) . .
C2T C3T C4T C5T -1.1(4) . .
C2T C3T C4T C7T 178.8(2) . .
C3T C4T C5T C6T 1.5(4) . .
C7T C4T C5T C6T -178.4(3) . .
C2T C1T C6T C5T 0.2(4) . .
C4T C5T C6T C1T -1.0(4) . .
